data_7103976
loop_
_publ_author_name
'Jiang, Biao'
'Zhang, Fangjiang'
'Xiong, Wennan'

_publ_section_title
;
 A convenient stereoselective synthesis of trifluoromethyl-substituted
 polyfunctionalized cyclopropane: synthesis of
 (+-)-trans-trifluoronorcoronamic acid
;
_journal_coden_ASTM CHCOFS
_journal_issue 4
_journal_name_full
;
 Chemical Communications (Cambridge, United Kingdom)
;
_journal_page_first 536
_journal_page_last 537
_journal_paper_doi 10.1039/b210642f
_journal_year 2003
_chemical_formula_sum 'C11 H8 F3 N O2 S'
_chemical_formula_weight 275.24
_space_group_IT_number 15
_symmetry_cell_setting monoclinic
_symmetry_space_group_name_Hall '-C 2yc'
_symmetry_space_group_name_H-M 'C 1 2/c 1'
_atom_sites_solution_hydrogens geom
_atom_sites_solution_primary direct
_atom_sites_solution_secondary difmap
_audit_creation_method SHELXL-97
_cell_angle_alpha 90.00
_cell_angle_beta 118.55(3)
_cell_angle_gamma 90.00
_cell_formula_units_Z 8
_cell_length_a 22.596(8)
_cell_length_b 5.881(3)
_cell_length_c 20.446(7)
_cell_measurement_reflns_used 14
_cell_measurement_temperature 293(2)
_cell_measurement_theta_max 21.7
_cell_measurement_theta_min 18.4
_cell_volume 2386.7(17)
_computing_cell_refinement 'MSC/AFC Diffractometer Control'
_computing_data_collection 'MSC/AFC Diffractometer Control'
_computing_structure_refinement 'SHELXL-97 (Sheldrick, 1997)'
_computing_structure_solution 'SHELXS-97 (Sheldrick, 1990)'
_diffrn_ambient_temperature 293(2)
_diffrn_measured_fraction_theta_full 0.914
_diffrn_measured_fraction_theta_max 0.915
_diffrn_measurement_device_type afc7r
_diffrn_measurement_method 'omega/2theta scan'
_diffrn_radiation_monochromator graphite
_diffrn_radiation_source 'fine-focus sealed tube'
_diffrn_radiation_type MoK\a
_diffrn_radiation_wavelength 0.71069
_diffrn_reflns_av_R_equivalents 0.0828
_diffrn_reflns_av_sigmaI/netI 0.0942
_diffrn_reflns_limit_h_max 27
_diffrn_reflns_limit_h_min 0
_diffrn_reflns_limit_k_max 7
_diffrn_reflns_limit_k_min 0
_diffrn_reflns_limit_l_max 19
_diffrn_reflns_limit_l_min -23
_diffrn_reflns_number 2074
_diffrn_reflns_theta_full 25.50
_diffrn_reflns_theta_max 25.50
_diffrn_reflns_theta_min 2.27
_diffrn_standards_interval_count 200
_diffrn_standards_interval_time -0.01
_diffrn_standards_number 3
_exptl_absorpt_coefficient_mu 0.303
_exptl_absorpt_correction_T_max 1.0000
_exptl_absorpt_correction_T_min 0.8567
_exptl_absorpt_correction_type psi-scan
_exptl_crystal_colour colourless
_exptl_crystal_density_diffrn 1.532
_exptl_crystal_density_method 'not measured'
_exptl_crystal_F_000 1120
_exptl_crystal_size_max 0.3
_exptl_crystal_size_mid 0.2
_exptl_crystal_size_min 0.2
_refine_diff_density_max 0.511
_refine_diff_density_min -0.651
_refine_diff_density_rms 0.077
_refine_ls_extinction_coef 0.0032(7)
_refine_ls_extinction_expression Fc^*^=kFc[1+0.001xFc^2^\l^3^/sin(2\q)]^-1/4^
_refine_ls_extinction_method SHELXL
_refine_ls_goodness_of_fit_ref 1.024
_refine_ls_hydrogen_treatment mixed
_refine_ls_matrix_type full
_refine_ls_number_parameters 196
_refine_ls_number_reflns 2030
_refine_ls_number_restraints 0
_refine_ls_restrained_S_all 1.024
_refine_ls_R_factor_all 0.0734
_refine_ls_R_factor_gt 0.0483
_refine_ls_shift/su_max 0.042
_refine_ls_shift/su_mean 0.007
_refine_ls_structure_factor_coef Fsqd
_refine_ls_weighting_details 'calc w=1/[\s^2^(Fo^2^)+(0.0732P)^2^+1.8652P] where P=(Fo^2^+2Fc^2^)/3'
_refine_ls_weighting_scheme calc
_refine_ls_wR_factor_gt 0.1261
_refine_ls_wR_factor_ref 0.1362
_reflns_number_gt 1657
_reflns_number_total 2030
_reflns_threshold_expression >2sigma(I)
_cod_data_source_file b210642f.txt
_cod_data_source_block shelxs
_cod_original_sg_symbol_H-M C2/c
_cod_database_code 7103976

loop_
_symmetry_equiv_pos_as_xyz
'x, y, z'
'-x, y, -z+1/2'
'x+1/2, y+1/2, z'
'-x+1/2, y+1/2, -z+1/2'
'-x, -y, -z'
'x, -y, z-1/2'
'-x+1/2, -y+1/2, -z'
'x+1/2, -y+1/2, z-1/2'

loop_
_atom_site_label
_atom_site_type_symbol
_atom_site_fract_x
_atom_site_fract_y
_atom_site_fract_z
_atom_site_U_iso_or_equiv
_atom_site_adp_type
_atom_site_occupancy
_atom_site_symmetry_multiplicity
_atom_site_calc_flag
_atom_site_refinement_flags
_atom_site_disorder_assembly
_atom_site_disorder_group
S1 S 0.18659(3) 0.91020(10) 0.05342(3) 0.0353(3) Uani 1 1 d . . .
O1 O 0.18701(9) 0.6680(4) 0.04417(10) 0.0514(5) Uani 1 1 d . . .
O2 O 0.17993(9) 1.0591(4) -0.00515(9) 0.0512(5) Uani 1 1 d . . .
N1 N 0.29042(14) 0.7426(5) 0.24907(14) 0.0694(8) Uani 1 1 d . . .
F1 F 0.43137(10) 1.0589(6) 0.14160(15) 0.1265(12) Uani 1 1 d . . .
F2 F 0.41297(9) 0.9907(4) 0.23294(10) 0.0821(7) Uani 1 1 d . . .
F3 F 0.39440(10) 0.7399(4) 0.15208(14) 0.0962(8) Uani 1 1 d . . .
C1 C 0.26498(10) 0.9825(4) 0.13293(12) 0.0334(5) Uani 1 1 d . . .
C2 C 0.32001(12) 1.0497(5) 0.11433(15) 0.0447(6) Uani 1 1 d . . .
C3 C 0.28993(14) 1.2243(4) 0.14135(16) 0.0461(6) Uani 1 1 d . . .
C4 C 0.27998(11) 0.8485(5) 0.19792(14) 0.0426(6) Uani 1 1 d . . .
C5 C 0.38965(13) 0.9617(7) 0.16048(17) 0.0629(9) Uani 1 1 d . . .
C6 C 0.12485(10) 0.9775(4) 0.07937(12) 0.0353(5) Uani 1 1 d . . .
C7 C 0.09292(13) 1.1872(5) 0.05869(15) 0.0478(6) Uani 1 1 d . . .
C8 C 0.04256(15) 1.2326(6) 0.07707(19) 0.0611(8) Uani 1 1 d . . .
C9 C 0.02650(14) 1.0772(7) 0.11557(19) 0.0650(9) Uani 1 1 d . . .
C10 C 0.05891(14) 0.8709(6) 0.13646(18) 0.0605(8) Uani 1 1 d . . .
C11 C 0.10894(12) 0.8194(5) 0.11807(15) 0.0464(6) Uani 1 1 d . . .
H1 H 0.3080(14) 1.034(5) 0.0629(17) 0.052(8) Uiso 1 1 d . . .
H2 H 0.3131(13) 1.274(5) 0.1925(16) 0.043(7) Uiso 1 1 d . . .
H3 H 0.2613(16) 1.342(6) 0.1090(18) 0.062(9) Uiso 1 1 d . . .
H4 H 0.1037(16) 1.288(6) 0.0318(18) 0.060(9) Uiso 1 1 d . . .
H5 H 0.0182(15) 1.379(6) 0.0631(17) 0.060(8) Uiso 1 1 d . . .
H6 H -0.0067(19) 1.104(7) 0.127(2) 0.083(11) Uiso 1 1 d . . .
H7 H 0.0450(19) 0.758(6) 0.164(2) 0.085(11) Uiso 1 1 d . . .
H8 H 0.1331(15) 0.675(6) 0.1299(16) 0.058(8) Uiso 1 1 d . . .

loop_
_atom_site_aniso_label
_atom_site_aniso_U_11
_atom_site_aniso_U_22
_atom_site_aniso_U_33
_atom_site_aniso_U_23
_atom_site_aniso_U_13
_atom_site_aniso_U_12
S1 0.0380(4) 0.0384(4) 0.0313(4) -0.0011(2) 0.0179(3) 0.0012(2)
O1 0.0549(10) 0.0456(11) 0.0563(11) -0.0128(8) 0.0286(9) 0.0005(8)
O2 0.0539(10) 0.0672(12) 0.0341(10) 0.0101(8) 0.0222(8) 0.0017(9)
N1 0.0700(17) 0.0834(19) 0.0507(15) 0.0270(14) 0.0255(14) 0.0074(13)
F1 0.0516(11) 0.197(3) 0.145(2) 0.042(2) 0.0577(14) -0.0025(14)
F2 0.0515(9) 0.1130(18) 0.0578(12) -0.0146(11) 0.0067(8) 0.0094(10)
F3 0.0686(12) 0.1048(18) 0.1003(16) -0.0209(14) 0.0285(12) 0.0352(11)
C1 0.0353(11) 0.0375(12) 0.0300(12) 0.0006(9) 0.0178(9) 0.0049(9)
C2 0.0414(12) 0.0560(15) 0.0427(15) -0.0003(11) 0.0249(11) -0.0021(11)
C3 0.0492(14) 0.0385(13) 0.0482(17) 0.0001(11) 0.0213(13) -0.0011(11)
C4 0.0411(12) 0.0456(13) 0.0408(14) 0.0044(11) 0.0193(11) 0.0025(10)
C5 0.0397(14) 0.090(2) 0.062(2) -0.0102(17) 0.0267(14) 0.0013(14)
C6 0.0317(10) 0.0392(12) 0.0318(12) -0.0027(9) 0.0126(9) -0.0014(9)
C7 0.0466(14) 0.0427(14) 0.0515(16) 0.0024(11) 0.0214(13) 0.0042(11)
C8 0.0491(15) 0.0561(17) 0.075(2) -0.0071(15) 0.0274(15) 0.0132(13)
C9 0.0436(14) 0.088(2) 0.071(2) -0.0129(17) 0.0343(15) 0.0012(14)
C10 0.0502(15) 0.080(2) 0.0595(18) 0.0066(16) 0.0331(14) -0.0052(14)
C11 0.0406(13) 0.0506(15) 0.0488(15) 0.0061(12) 0.0220(12) -0.0012(11)

loop_
_atom_type_symbol
_atom_type_description
_atom_type_scat_dispersion_real
_atom_type_scat_dispersion_imag
_atom_type_scat_source
C C 0.0033 0.0016 'International Tables Vol C Tables 4.2.6.8 and 6.1.1.4'
H H 0.0000 0.0000 'International Tables Vol C Tables 4.2.6.8 and 6.1.1.4'
O O 0.0106 0.0060 'International Tables Vol C Tables 4.2.6.8 and 6.1.1.4'
N N 0.0061 0.0033 'International Tables Vol C Tables 4.2.6.8 and 6.1.1.4'
F F 0.0171 0.0103 'International Tables Vol C Tables 4.2.6.8 and 6.1.1.4'
S S 0.1246 0.1234 'International Tables Vol C Tables 4.2.6.8 and 6.1.1.4'

loop_
_geom_angle_atom_site_label_1
_geom_angle_atom_site_label_2
_geom_angle_atom_site_label_3
_geom_angle
_geom_angle_site_symmetry_1
_geom_angle_site_symmetry_3
_geom_angle_publ_flag
O2 S1 O1 120.05(12) . . ?
O2 S1 C6 109.46(11) . . ?
O1 S1 C6 108.58(11) . . ?
O2 S1 C1 106.08(11) . . ?
O1 S1 C1 106.75(11) . . ?
C6 S1 C1 104.84(10) . . ?
C4 C1 C3 120.1(2) . . ?
C4 C1 C2 120.98(19) . . ?
C3 C1 C2 58.43(17) . . ?
C4 C1 S1 113.72(17) . . ?
C3 C1 S1 118.70(17) . . ?
C2 C1 S1 114.08(16) . . ?
C3 C2 C5 122.8(3) . . ?
C3 C2 C1 60.53(16) . . ?
C5 C2 C1 119.7(2) . . ?
C2 C3 C1 61.04(16) . . ?
N1 C4 C1 178.5(3) . . ?
F1 C5 F2 108.5(3) . . ?
F1 C5 F3 106.1(3) . . ?
F2 C5 F3 104.9(3) . . ?
F1 C5 C2 110.7(3) . . ?
F2 C5 C2 113.5(2) . . ?
F3 C5 C2 112.7(3) . . ?
C11 C6 C7 122.4(2) . . ?
C11 C6 S1 118.99(18) . . ?
C7 C6 S1 118.65(19) . . ?
C8 C7 C6 117.6(3) . . ?
C9 C8 C7 120.5(3) . . ?
C8 C9 C10 121.4(3) . . ?
C9 C10 C11 119.4(3) . . ?
C6 C11 C10 118.7(3) . . ?

loop_
_geom_bond_atom_site_label_1
_geom_bond_atom_site_label_2
_geom_bond_distance
_geom_bond_site_symmetry_2
_geom_bond_publ_flag
S1 O2 1.4328(19) . ?
S1 O1 1.437(2) . ?
S1 C6 1.758(2) . ?
S1 C1 1.791(2) . ?
N1 C4 1.141(4) . ?
F1 C5 1.308(4) . ?
F2 C5 1.325(4) . ?
F3 C5 1.327(4) . ?
C1 C4 1.440(3) . ?
C1 C3 1.509(3) . ?
C1 C2 1.516(3) . ?
C2 C3 1.476(4) . ?
C2 C5 1.488(4) . ?
C6 C11 1.376(3) . ?
C6 C7 1.389(3) . ?
C7 C8 1.384(4) . ?
C8 C9 1.364(5) . ?
C9 C10 1.376(5) . ?
C10 C11 1.384(4) . ?

loop_
_cod_related_entry_id
_cod_related_entry_database
_cod_related_entry_code
1 ChemSpider 353750
